data_7246125
loop_
_publ_author_name
'Zhang, Guoqi'
'Zheng, Shengping'
'Neary, Michelle C.'

_publ_section_title
;
 An ionic Fe-based metal--organic-framework with
 4&#x2032;-pyridyl-2,2&#x2032;:6&#x2032;,2&#x2032;&#x2032;-terpyridine for
 catalytic hydroboration of alkynes
;
_journal_issue 4
_journal_name_full 'RSC Advances'
_journal_page_first 2225
_journal_page_last 2232
_journal_paper_doi 10.1039/D2RA08040K
_journal_volume 13
_journal_year 2023
_chemical_formula_moiety 'C40 H29 Fe N8, 1.5(Cl6 Fe2 O), 0.5(C6 H5 Cl)'
_chemical_formula_sum 'C43 H31.5 Cl9.5 Fe4 N8 O1.5'
_chemical_formula_weight 1244.44
_space_group_crystal_system triclinic
_space_group_IT_number 2
_space_group_name_Hall '-P 1'
_space_group_name_H-M_alt 'P -1'
_atom_sites_solution_hydrogens mixed
_atom_sites_solution_primary dual
_audit_creation_method SHELXL-2017/1
_audit_update_record
;
2022-05-30 deposited with the CCDC.	2023-01-05 downloaded from the CCDC.
;
_cell_angle_alpha 101.764(2)
_cell_angle_beta 110.162(2)
_cell_angle_gamma 92.028(2)
_cell_formula_units_Z 2
_cell_length_a 11.4061(12)
_cell_length_b 14.7072(15)
_cell_length_c 16.0129(17)
_cell_measurement_reflns_used 9854
_cell_measurement_temperature 130(2)
_cell_measurement_theta_max 28.91
_cell_measurement_theta_min 2.74
_cell_volume 2452.3(4)
_computing_cell_refinement 'Bruker SAINT'
_computing_data_collection 'Bruker APEX3'
_computing_data_reduction 'Bruker SAINT'
_computing_molecular_graphics 'Bruker SHELXTL'
_computing_publication_material 'Bruker SHELXTL'
_computing_structure_refinement 'SHELXL-2017/1 (Sheldrick, 2017)'
_computing_structure_solution 'SHELXT 2014/5 (Sheldrick, 2014)'
_diffrn_ambient_temperature 130(2)
_diffrn_measured_fraction_theta_full 0.999
_diffrn_measured_fraction_theta_max 0.989
_diffrn_measurement_device_type 'Bruker APEX-II CCD'
_diffrn_measurement_method '\f and \w scans'
_diffrn_radiation_type MoK\a
_diffrn_radiation_wavelength 0.71073
_diffrn_reflns_av_R_equivalents 0.1221
_diffrn_reflns_av_unetI/netI 0.1114
_diffrn_reflns_Laue_measured_fraction_full 0.999
_diffrn_reflns_Laue_measured_fraction_max 0.989
_diffrn_reflns_limit_h_max 15
_diffrn_reflns_limit_h_min -16
_diffrn_reflns_limit_k_max 20
_diffrn_reflns_limit_k_min -20
_diffrn_reflns_limit_l_max 22
_diffrn_reflns_limit_l_min -22
_diffrn_reflns_number 69494
_diffrn_reflns_point_group_measured_fraction_full 0.999
_diffrn_reflns_point_group_measured_fraction_max 0.989
_diffrn_reflns_theta_full 25.000
_diffrn_reflns_theta_max 30.247
_diffrn_reflns_theta_min 1.392
_exptl_absorpt_coefficient_mu 1.723
_exptl_absorpt_correction_T_max 0.7461
_exptl_absorpt_correction_T_min 0.6379
_exptl_absorpt_correction_type empirical
_exptl_absorpt_process_details sadabs
_exptl_crystal_colour brown
_exptl_crystal_density_diffrn 1.685
_exptl_crystal_description plate
_exptl_crystal_F_000 1246
_exptl_crystal_size_max 0.360
_exptl_crystal_size_mid 0.220
_exptl_crystal_size_min 0.030
_refine_diff_density_max 1.920
_refine_diff_density_min -0.927
_refine_diff_density_rms 0.164
_refine_ls_extinction_method none
_refine_ls_goodness_of_fit_ref 1.026
_refine_ls_hydrogen_treatment mixed
_refine_ls_matrix_type full
_refine_ls_number_parameters 619
_refine_ls_number_reflns 14450
_refine_ls_number_restraints 131
_refine_ls_restrained_S_all 1.023
_refine_ls_R_factor_all 0.1451
_refine_ls_R_factor_gt 0.0706
_refine_ls_shift/su_max 0.001
_refine_ls_shift/su_mean 0.000
_refine_ls_structure_factor_coef Fsqd
_refine_ls_weighting_details 'w=1/[\s^2^(Fo^2^)+(0.0936P)^2^+5.4130P] where P=(Fo^2^+2Fc^2^)/3'
_refine_ls_weighting_scheme calc
_refine_ls_wR_factor_gt 0.1662
_refine_ls_wR_factor_ref 0.2045
_reflns_Friedel_coverage 0.000
_reflns_number_gt 8204
_reflns_number_total 14450
_reflns_threshold_expression 'I > 2\s(I)'
_cod_data_source_file d2ra08040k2.cif
_cod_data_source_block gz391fe
_cod_original_formula_sum 'C43 H31.50 Cl9.50 Fe4 N8 O1.50'
_cod_database_code 7246125
_shelx_shelxl_version_number 2017/1
_shelx_space_group_comment
; 
The symmetry employed for this shelxl refinement is uniquely defined 
by the following loop, which should always be used as a source of 
symmetry information in preference to the above space-group names. 
They are only intended as comments. 
;
_shelx_estimated_absorpt_t_min 0.576
_shelx_estimated_absorpt_t_max 0.950

loop_
_space_group_symop_operation_xyz
'x, y, z'
'-x, -y, -z'

loop_
_atom_site_label
_atom_site_type_symbol
_atom_site_fract_x
_atom_site_fract_y
_atom_site_fract_z
_atom_site_U_iso_or_equiv
_atom_site_adp_type
_atom_site_occupancy
_atom_site_site_symmetry_order
_atom_site_calc_flag
_atom_site_refinement_flags_posn
_atom_site_refinement_flags_adp
_atom_site_refinement_flags_occupancy
_atom_site_disorder_assembly
_atom_site_disorder_group
Fe1 Fe 0.38361(6) 0.26067(5) 0.73280(5) 0.01559(16) Uani 1 1 d . . . . .
N1 N 0.4786(4) 0.1518(3) 0.7393(3) 0.0176(8) Uani 1 1 d . . . . .
N2 N 0.2723(4) 0.1811(3) 0.7561(3) 0.0160(8) Uani 1 1 d . . . . .
N3 N 0.2506(4) 0.3423(3) 0.7300(3) 0.0185(8) Uani 1 1 d . . . . .
N4 N -0.0570(4) -0.1471(3) 0.8105(3) 0.0272(10) Uani 1 1 d . . . . .
N5 N 0.3257(4) 0.2223(3) 0.5986(3) 0.0183(8) Uani 1 1 d . . . . .
N6 N 0.4974(4) 0.3411(3) 0.7135(3) 0.0163(8) Uani 1 1 d . . . . .
N7 N 0.4788(4) 0.3248(3) 0.8615(3) 0.0168(8) Uani 1 1 d . . . . .
N8 N 0.8705(4) 0.6734(3) 0.7093(3) 0.0242(10) Uani 1 1 d . . . . .
H8 H 0.893(6) 0.724(4) 0.742(4) 0.029 Uiso 1 1 d . U . . .
C11 C 0.5856(5) 0.1415(4) 0.7240(4) 0.0236(11) Uani 1 1 d . . . . .
H11A H 0.626729 0.193193 0.713811 0.028 Uiso 1 1 calc R U . . .
C12 C 0.6387(6) 0.0590(4) 0.7224(5) 0.0375(15) Uani 1 1 d . . . . .
H12A H 0.715248 0.054295 0.711428 0.045 Uiso 1 1 calc R U . . .
C13 C 0.5802(6) -0.0166(4) 0.7367(5) 0.0439(17) Uani 1 1 d . . . . .
H13A H 0.614824 -0.074488 0.734837 0.053 Uiso 1 1 calc R U . . .
C14 C 0.4697(5) -0.0067(4) 0.7541(4) 0.0320(13) Uani 1 1 d . . . . .
H14A H 0.428093 -0.057446 0.765243 0.038 Uiso 1 1 calc R U . . .
C15 C 0.4217(4) 0.0768(3) 0.7548(4) 0.0198(10) Uani 1 1 d . . . . .
C21 C 0.3026(4) 0.0955(3) 0.7680(3) 0.0186(10) Uani 1 1 d . . . . .
C22 C 0.2268(5) 0.0376(3) 0.7907(3) 0.0208(10) Uani 1 1 d . . . . .
H22A H 0.249265 -0.022020 0.800229 0.025 Uiso 1 1 calc R U . . .
C23 C 0.1160(4) 0.0684(3) 0.7995(3) 0.0195(10) Uani 1 1 d . . . . .
C24 C 0.0859(4) 0.1564(3) 0.7867(3) 0.0199(10) Uani 1 1 d . . . . .
H24A H 0.011359 0.178398 0.793068 0.024 Uiso 1 1 calc R U . . .
C25 C 0.1664(4) 0.2116(3) 0.7645(3) 0.0175(9) Uani 1 1 d . . . . .
C31 C 0.2489(5) 0.4288(4) 0.7163(4) 0.0241(11) Uani 1 1 d . . . . .
H31A H 0.313807 0.453380 0.699868 0.029 Uiso 1 1 calc R U . . .
C32 C 0.1571(5) 0.4838(4) 0.7249(4) 0.0302(13) Uani 1 1 d . . . . .
H32A H 0.158191 0.545002 0.714324 0.036 Uiso 1 1 calc R U . . .
C33 C 0.0630(5) 0.4483(4) 0.7493(4) 0.0315(13) Uani 1 1 d . . . . .
H33A H 0.000694 0.486152 0.758529 0.038 Uiso 1 1 calc R U . . .
C34 C 0.0599(5) 0.3591(4) 0.7600(4) 0.0281(12) Uani 1 1 d . . . . .
H34A H -0.007067 0.332899 0.773388 0.034 Uiso 1 1 calc R U . . .
C35 C 0.1547(4) 0.3069(3) 0.7514(4) 0.0197(10) Uani 1 1 d . . . . .
C41 C 0.0166(5) -0.0889(4) 0.7913(4) 0.0247(11) Uani 1 1 d . . . . .
H41A H 0.060932 -0.114626 0.753255 0.030 Uiso 1 1 calc R U . . .
C42 C 0.0321(5) 0.0073(4) 0.8238(4) 0.0220(10) Uani 1 1 d . . . . .
C43 C -0.0346(5) 0.0447(4) 0.8778(4) 0.0306(12) Uani 1 1 d . . . . .
H43A H -0.029049 0.110420 0.899549 0.037 Uiso 1 1 calc R U . . .
C44 C -0.1098(5) -0.0159(4) 0.8995(4) 0.0336(13) Uani 1 1 d . . . . .
H44A H -0.155635 0.007719 0.937182 0.040 Uiso 1 1 calc R U . . .
C45 C -0.1171(5) -0.1107(4) 0.8657(4) 0.0286(12) Uani 1 1 d . . . . .
H45A H -0.166867 -0.151808 0.882173 0.034 Uiso 1 1 calc R U . . .
C51 C 0.2322(5) 0.1555(4) 0.5427(4) 0.0245(11) Uani 1 1 d . . . . .
H51A H 0.181534 0.125866 0.567883 0.029 Uiso 1 1 calc R U . . .
C52 C 0.2077(5) 0.1287(4) 0.4506(4) 0.0291(12) Uani 1 1 d . . . . .
H52A H 0.140956 0.081348 0.413044 0.035 Uiso 1 1 calc R U . . .
C53 C 0.2800(5) 0.1707(4) 0.4126(4) 0.0286(12) Uani 1 1 d . . . . .
H53A H 0.263837 0.152711 0.348875 0.034 Uiso 1 1 calc R U . . .
C54 C 0.3776(5) 0.2401(4) 0.4694(4) 0.0245(11) Uani 1 1 d . . . . .
H54A H 0.428865 0.270192 0.444925 0.029 Uiso 1 1 calc R U . . .
C55 C 0.3980(4) 0.2642(3) 0.5610(3) 0.0189(10) Uani 1 1 d . . . . .
C61 C 0.4954(4) 0.3362(3) 0.6284(3) 0.0165(9) Uani 1 1 d . . . . .
C62 C 0.5786(5) 0.3949(3) 0.6121(4) 0.0208(10) Uani 1 1 d . . . . .
H62A H 0.578144 0.390239 0.551948 0.025 Uiso 1 1 calc R U . . .
C63 C 0.6631(4) 0.4610(3) 0.6856(4) 0.0197(10) Uani 1 1 d . . . . .
C64 C 0.6658(4) 0.4648(3) 0.7738(3) 0.0188(10) Uani 1 1 d . . . . .
H64A H 0.724530 0.508268 0.824624 0.023 Uiso 1 1 calc R U . . .
C65 C 0.5806(4) 0.4036(3) 0.7859(3) 0.0169(9) Uani 1 1 d . . . . .
C71 C 0.4611(5) 0.3104(4) 0.9365(4) 0.0237(11) Uani 1 1 d . . . . .
H71A H 0.395908 0.264214 0.929419 0.028 Uiso 1 1 calc R U . . .
C72 C 0.5323(5) 0.3590(4) 1.0223(4) 0.0267(11) Uani 1 1 d . . . . .
H72A H 0.517731 0.345840 1.073794 0.032 Uiso 1 1 calc R U . . .
C73 C 0.6264(5) 0.4280(4) 1.0341(4) 0.0271(12) Uani 1 1 d . . . . .
H73A H 0.677168 0.462775 1.093489 0.032 Uiso 1 1 calc R U . . .
C74 C 0.6446(5) 0.4451(4) 0.9575(3) 0.0226(11) Uani 1 1 d . . . . .
H74A H 0.707813 0.492387 0.963482 0.027 Uiso 1 1 calc R U . . .
C75 C 0.5704(4) 0.3928(3) 0.8723(3) 0.0174(9) Uani 1 1 d . . . . .
C81 C 0.7911(5) 0.6147(3) 0.7248(4) 0.0216(10) Uani 1 1 d . . . . .
H81A H 0.762896 0.634301 0.774274 0.026 Uiso 1 1 calc R U . . .
C82 C 0.7507(5) 0.5262(3) 0.6690(4) 0.0213(10) Uani 1 1 d . . . . .
C83 C 0.7944(5) 0.4999(4) 0.5979(4) 0.0270(12) Uani 1 1 d . . . . .
H83A H 0.768751 0.439216 0.558826 0.032 Uiso 1 1 calc R U . . .
C84 C 0.8760(5) 0.5629(4) 0.5841(4) 0.0309(13) Uani 1 1 d . . . . .
H84A H 0.905865 0.545565 0.535189 0.037 Uiso 1 1 calc R U . . .
C85 C 0.9127(5) 0.6492(4) 0.6410(4) 0.0283(12) Uani 1 1 d . . . . .
H85A H 0.968651 0.692365 0.631976 0.034 Uiso 1 1 calc R U . . .
Fe2 Fe 0.80580(7) 0.19903(5) 0.48377(6) 0.02498(19) Uani 1 1 d . . . . .
Cl1 Cl 0.78224(17) 0.19401(15) 0.61371(12) 0.0520(5) Uani 1 1 d . . . . .
Cl2 Cl 0.95232(16) 0.31729(11) 0.51287(11) 0.0409(4) Uani 1 1 d . . . . .
Cl3 Cl 0.87435(15) 0.07099(10) 0.42923(12) 0.0413(4) Uani 1 1 d . . . . .
O1 O 0.6616(4) 0.2200(3) 0.4032(3) 0.0383(10) Uani 1 1 d . . . . .
Fe3 Fe 0.61578(7) 0.28286(5) 0.31776(6) 0.02522(19) Uani 1 1 d . . . . .
Cl4 Cl 0.41954(14) 0.23732(11) 0.21986(13) 0.0449(4) Uani 1 1 d . . . . .
Cl5 Cl 0.60903(15) 0.43048(10) 0.38179(10) 0.0351(3) Uani 1 1 d . . . . .
Cl6 Cl 0.74362(14) 0.26295(11) 0.23975(11) 0.0360(3) Uani 1 1 d . . . . .
Fe4 Fe 1.01258(7) 0.62060(5) 1.00432(5) 0.02300(18) Uani 1 1 d . . . . .
Cl7 Cl 1.07696(17) 0.65393(15) 0.89801(12) 0.0530(5) Uani 1 1 d . . . . .
Cl8 Cl 0.82611(12) 0.67450(10) 0.98361(10) 0.0326(3) Uani 1 1 d . . . . .
Cl9 Cl 1.15045(12) 0.70408(11) 1.13481(10) 0.0347(3) Uani 1 1 d . . . . .
O2 O 1.000000 0.500000 1.000000 0.0448(16) Uani 1 2 d S . P . .
C91 C 0.581(2) -0.0311(9) -0.031(2) 0.096(7) Uani 0.5 1 d DG U P A -1
H91A H 0.645335 -0.056725 -0.050038 0.115 Uiso 0.5 1 calc R U P A -1
C92 C 0.588(2) 0.0648(10) 0.002(2) 0.076(6) Uani 0.5 1 d DG U P A -1
C93 C 0.494(2) 0.1023(14) 0.029(2) 0.079(8) Uani 0.5 1 d DG U P A -1
H93A H 0.499123 0.167810 0.052053 0.094 Uiso 0.5 1 calc R U P A -1
C94 C 0.391(2) 0.0439(18) 0.023(2) 0.109(10) Uani 0.5 1 d G U P A -1
H94A H 0.326571 0.069548 0.042081 0.130 Uiso 0.5 1 calc R U P A -1
C95 C 0.383(2) -0.0520(18) -0.010(2) 0.106(8) Uani 0.5 1 d G U P A -1
H95A H 0.313398 -0.091851 -0.013950 0.127 Uiso 0.5 1 calc R U P A -1
C96 C 0.478(3) -0.0895(13) -0.037(2) 0.087(7) Uani 0.5 1 d G U P A -1
H96A H 0.472779 -0.154989 -0.060010 0.104 Uiso 0.5 1 calc R U P A -1
Cl10 Cl 0.7037(6) 0.1327(4) 0.0042(5) 0.0990(19) Uani 0.5 1 d D U P A -1

loop_
_atom_site_aniso_label
_atom_site_aniso_U_11
_atom_site_aniso_U_22
_atom_site_aniso_U_33
_atom_site_aniso_U_23
_atom_site_aniso_U_13
_atom_site_aniso_U_12
Fe1 0.0125(3) 0.0133(3) 0.0214(4) 0.0019(3) 0.0081(3) -0.0022(2)
N1 0.0139(19) 0.0145(19) 0.023(2) 0.0011(16) 0.0070(16) 0.0004(15)
N2 0.0123(18) 0.0136(19) 0.020(2) 0.0015(16) 0.0053(16) -0.0025(15)
N3 0.0138(19) 0.017(2) 0.025(2) 0.0041(17) 0.0083(17) -0.0009(15)
N4 0.023(2) 0.028(2) 0.029(2) 0.009(2) 0.0076(19) -0.0060(19)
N5 0.0150(19) 0.0151(19) 0.025(2) 0.0050(17) 0.0076(17) -0.0013(15)
N6 0.0151(19) 0.0107(18) 0.022(2) 0.0008(16) 0.0067(16) 0.0000(15)
N7 0.0152(19) 0.0153(19) 0.021(2) 0.0037(16) 0.0084(16) 0.0013(15)
N8 0.021(2) 0.021(2) 0.031(3) 0.0051(19) 0.0105(19) -0.0070(18)
C11 0.017(2) 0.022(3) 0.034(3) 0.008(2) 0.011(2) -0.001(2)
C12 0.025(3) 0.030(3) 0.074(5) 0.023(3) 0.032(3) 0.011(2)
C13 0.035(3) 0.022(3) 0.092(6) 0.023(3) 0.037(4) 0.015(3)
C14 0.023(3) 0.023(3) 0.057(4) 0.012(3) 0.022(3) 0.005(2)
C15 0.012(2) 0.019(2) 0.028(3) 0.004(2) 0.008(2) -0.0017(18)
C21 0.016(2) 0.014(2) 0.024(3) 0.0004(19) 0.0071(19) -0.0053(18)
C22 0.020(2) 0.016(2) 0.026(3) 0.003(2) 0.009(2) -0.0015(19)
C23 0.017(2) 0.016(2) 0.023(3) -0.0011(19) 0.009(2) -0.0035(18)
C24 0.014(2) 0.021(2) 0.025(3) 0.002(2) 0.011(2) -0.0035(19)
C25 0.016(2) 0.016(2) 0.019(2) -0.0005(18) 0.0066(19) -0.0031(18)
C31 0.015(2) 0.024(3) 0.032(3) 0.009(2) 0.005(2) -0.003(2)
C32 0.026(3) 0.017(3) 0.046(4) 0.012(2) 0.009(3) 0.000(2)
C33 0.022(3) 0.023(3) 0.050(4) 0.007(3) 0.014(3) 0.005(2)
C34 0.016(2) 0.026(3) 0.043(3) 0.006(2) 0.012(2) 0.001(2)
C35 0.013(2) 0.016(2) 0.028(3) 0.003(2) 0.007(2) -0.0012(18)
C41 0.017(2) 0.025(3) 0.032(3) 0.006(2) 0.010(2) -0.003(2)
C42 0.017(2) 0.024(3) 0.027(3) 0.008(2) 0.010(2) -0.001(2)
C43 0.027(3) 0.027(3) 0.040(3) 0.007(2) 0.017(3) -0.002(2)
C44 0.026(3) 0.043(4) 0.039(3) 0.010(3) 0.020(3) 0.000(3)
C45 0.019(2) 0.038(3) 0.028(3) 0.011(2) 0.007(2) -0.010(2)
C51 0.018(2) 0.023(3) 0.029(3) -0.002(2) 0.009(2) -0.008(2)
C52 0.020(3) 0.027(3) 0.031(3) -0.001(2) 0.003(2) -0.007(2)
C53 0.026(3) 0.035(3) 0.020(3) -0.001(2) 0.006(2) -0.003(2)
C54 0.021(3) 0.030(3) 0.023(3) 0.006(2) 0.009(2) -0.003(2)
C55 0.017(2) 0.016(2) 0.025(3) 0.005(2) 0.008(2) -0.0012(18)
C61 0.014(2) 0.014(2) 0.024(2) 0.0032(19) 0.0100(19) 0.0015(17)
C62 0.020(2) 0.019(2) 0.024(3) 0.004(2) 0.009(2) -0.0004(19)
C63 0.012(2) 0.017(2) 0.033(3) 0.007(2) 0.011(2) 0.0006(18)
C64 0.016(2) 0.013(2) 0.027(3) -0.0017(19) 0.011(2) -0.0033(18)
C65 0.010(2) 0.019(2) 0.020(2) -0.0016(19) 0.0064(18) -0.0023(17)
C71 0.024(3) 0.024(3) 0.027(3) 0.009(2) 0.012(2) 0.002(2)
C72 0.027(3) 0.028(3) 0.028(3) 0.007(2) 0.012(2) 0.000(2)
C73 0.020(3) 0.033(3) 0.021(3) -0.001(2) 0.004(2) -0.002(2)
C74 0.019(2) 0.023(3) 0.023(3) -0.001(2) 0.008(2) -0.002(2)
C75 0.010(2) 0.019(2) 0.022(2) 0.0024(19) 0.0053(18) -0.0008(17)
C81 0.018(2) 0.018(2) 0.032(3) 0.005(2) 0.013(2) -0.0018(19)
C82 0.016(2) 0.020(2) 0.031(3) 0.008(2) 0.011(2) 0.0001(19)
C83 0.023(3) 0.030(3) 0.028(3) -0.001(2) 0.014(2) -0.007(2)
C84 0.027(3) 0.032(3) 0.038(3) 0.004(3) 0.020(3) -0.002(2)
C85 0.022(3) 0.031(3) 0.038(3) 0.012(3) 0.017(2) -0.004(2)
Fe2 0.0231(4) 0.0217(4) 0.0351(4) 0.0074(3) 0.0162(3) 0.0010(3)
Cl1 0.0425(9) 0.0795(13) 0.0429(9) 0.0164(9) 0.0265(8) -0.0068(9)
Cl2 0.0502(9) 0.0318(8) 0.0439(9) -0.0036(6) 0.0297(8) -0.0158(7)
Cl3 0.0340(8) 0.0254(7) 0.0557(10) -0.0033(7) 0.0125(7) 0.0040(6)
O1 0.028(2) 0.041(2) 0.060(3) 0.030(2) 0.023(2) 0.0125(19)
Fe3 0.0199(4) 0.0224(4) 0.0379(5) 0.0121(3) 0.0129(3) 0.0028(3)
Cl4 0.0209(7) 0.0315(8) 0.0719(12) 0.0119(8) 0.0041(7) 0.0007(6)
Cl5 0.0459(9) 0.0270(7) 0.0385(8) 0.0108(6) 0.0204(7) 0.0098(6)
Cl6 0.0322(7) 0.0378(8) 0.0407(8) 0.0016(6) 0.0209(6) -0.0005(6)
Fe4 0.0223(4) 0.0211(4) 0.0239(4) 0.0019(3) 0.0081(3) 0.0020(3)
Cl7 0.0474(10) 0.0921(14) 0.0382(9) 0.0317(9) 0.0267(8) 0.0295(10)
Cl8 0.0187(6) 0.0352(8) 0.0413(8) 0.0041(6) 0.0105(6) 0.0011(5)
Cl9 0.0178(6) 0.0448(8) 0.0327(8) -0.0089(6) 0.0086(6) -0.0003(6)
O2 0.043(4) 0.017(3) 0.072(5) 0.005(3) 0.020(3) 0.004(3)
C91 0.137(16) 0.055(9) 0.076(15) 0.014(10) 0.016(13) 0.016(9)
C92 0.122(13) 0.055(9) 0.065(14) 0.013(10) 0.054(12) 0.005(8)
C93 0.125(15) 0.062(11) 0.063(16) 0.010(11) 0.055(14) 0.002(10)
C94 0.151(18) 0.097(12) 0.090(18) -0.026(13) 0.090(17) -0.023(13)
C95 0.188(19) 0.078(11) 0.050(14) 0.006(11) 0.046(15) 0.001(12)
C96 0.171(18) 0.037(9) 0.033(11) 0.002(9) 0.018(12) -0.003(9)
Cl10 0.090(4) 0.081(4) 0.127(5) -0.024(3) 0.068(4) -0.006(3)

loop_
_atom_type_symbol
_atom_type_description
_atom_type_scat_dispersion_real
_atom_type_scat_dispersion_imag
_atom_type_scat_source
C C 0.0033 0.0016 'International Tables Vol C Tables 4.2.6.8 and 6.1.1.4'
H H 0.0000 0.0000 'International Tables Vol C Tables 4.2.6.8 and 6.1.1.4'
N N 0.0061 0.0033 'International Tables Vol C Tables 4.2.6.8 and 6.1.1.4'
Cl Cl 0.1484 0.1585 'International Tables Vol C Tables 4.2.6.8 and 6.1.1.4'
Fe Fe 0.3463 0.8444 'International Tables Vol C Tables 4.2.6.8 and 6.1.1.4'
O O 0.0106 0.0060 'International Tables Vol C Tables 4.2.6.8 and 6.1.1.4'

loop_
_geom_angle_atom_site_label_1
_geom_angle_atom_site_label_2
_geom_angle_atom_site_label_3
_geom_angle
_geom_angle_site_symmetry_1
_geom_angle_site_symmetry_3
_geom_angle_publ_flag
N6 Fe1 N2 178.21(18) . . ?
N6 Fe1 N3 99.11(17) . . ?
N2 Fe1 N3 81.10(17) . . ?
N6 Fe1 N1 98.62(17) . . ?
N2 Fe1 N1 81.20(17) . . ?
N3 Fe1 N1 162.23(17) . . ?
N6 Fe1 N5 81.15(17) . . ?
N2 Fe1 N5 100.63(17) . . ?
N3 Fe1 N5 92.91(17) . . ?
N1 Fe1 N5 88.73(17) . . ?
N6 Fe1 N7 81.37(17) . . ?
N2 Fe1 N7 96.85(17) . . ?
N3 Fe1 N7 90.04(17) . . ?
N1 Fe1 N7 93.70(17) . . ?
N5 Fe1 N7 162.52(16) . . ?
C11 N1 C15 117.7(4) . . ?
C11 N1 Fe1 127.2(3) . . ?
C15 N1 Fe1 114.9(3) . . ?
C25 N2 C21 121.1(4) . . ?
C25 N2 Fe1 119.5(3) . . ?
C21 N2 Fe1 119.4(3) . . ?
C31 N3 C35 118.0(4) . . ?
C31 N3 Fe1 127.3(3) . . ?
C35 N3 Fe1 114.5(3) . . ?
C41 N4 C45 117.9(5) . . ?
C51 N5 C55 118.0(4) . . ?
C51 N5 Fe1 127.5(3) . . ?
C55 N5 Fe1 114.2(3) . . ?
C61 N6 C65 121.0(4) . . ?
C61 N6 Fe1 119.7(3) . . ?
C65 N6 Fe1 119.3(3) . . ?
C71 N7 C75 118.1(4) . . ?
C71 N7 Fe1 127.8(3) . . ?
C75 N7 Fe1 114.1(3) . . ?
C85 N8 C81 122.2(5) . . ?
C85 N8 H8 119(5) . . ?
C81 N8 H8 119(5) . . ?
N1 C11 C12 122.5(5) . . ?
N1 C11 H11A 118.7 . . ?
C12 C11 H11A 118.7 . . ?
C11 C12 C13 119.5(5) . . ?
C11 C12 H12A 120.2 . . ?
C13 C12 H12A 120.2 . . ?
C12 C13 C14 118.7(5) . . ?
C12 C13 H13A 120.7 . . ?
C14 C13 H13A 120.7 . . ?
C15 C14 C13 119.1(5) . . ?
C15 C14 H14A 120.5 . . ?
C13 C14 H14A 120.5 . . ?
C14 C15 N1 122.5(4) . . ?
C14 C15 C21 124.7(4) . . ?
N1 C15 C21 112.8(4) . . ?
N2 C21 C22 120.8(4) . . ?
N2 C21 C15 111.7(4) . . ?
C22 C21 C15 127.5(5) . . ?
C21 C22 C23 118.7(5) . . ?
C21 C22 H22A 120.6 . . ?
C23 C22 H22A 120.6 . . ?
C24 C23 C22 119.7(4) . . ?
C24 C23 C42 120.4(4) . . ?
C22 C23 C42 119.9(4) . . ?
C25 C24 C23 118.8(4) . . ?
C25 C24 H24A 120.6 . . ?
C23 C24 H24A 120.6 . . ?
N2 C25 C24 120.8(4) . . ?
N2 C25 C35 111.6(4) . . ?
C24 C25 C35 127.6(4) . . ?
N3 C31 C32 122.7(5) . . ?
N3 C31 H31A 118.7 . . ?
C32 C31 H31A 118.7 . . ?
C31 C32 C33 118.7(5) . . ?
C31 C32 H32A 120.7 . . ?
C33 C32 H32A 120.7 . . ?
C34 C33 C32 119.7(5) . . ?
C34 C33 H33A 120.2 . . ?
C32 C33 H33A 120.2 . . ?
C33 C34 C35 119.4(5) . . ?
C33 C34 H34A 120.3 . . ?
C35 C34 H34A 120.3 . . ?
N3 C35 C34 121.4(5) . . ?
N3 C35 C25 113.1(4) . . ?
C34 C35 C25 125.4(5) . . ?
N4 C41 C42 123.6(5) . . ?
N4 C41 H41A 118.2 . . ?
C42 C41 H41A 118.2 . . ?
C43 C42 C41 118.1(5) . . ?
C43 C42 C23 121.2(5) . . ?
C41 C42 C23 120.8(5) . . ?
C42 C43 C44 118.6(5) . . ?
C42 C43 H43A 120.7 . . ?
C44 C43 H43A 120.7 . . ?
C45 C44 C43 119.1(5) . . ?
C45 C44 H44A 120.4 . . ?
C43 C44 H44A 120.4 . . ?
N4 C45 C44 122.7(5) . . ?
N4 C45 H45A 118.7 . . ?
C44 C45 H45A 118.7 . . ?
N5 C51 C52 122.3(5) . . ?
N5 C51 H51A 118.9 . . ?
C52 C51 H51A 118.9 . . ?
C51 C52 C53 119.8(5) . . ?
C51 C52 H52A 120.1 . . ?
C53 C52 H52A 120.1 . . ?
C52 C53 C54 118.9(5) . . ?
C52 C53 H53A 120.6 . . ?
C54 C53 H53A 120.6 . . ?
C55 C54 C53 119.0(5) . . ?
C55 C54 H54A 120.5 . . ?
C53 C54 H54A 120.5 . . ?
C54 C55 N5 122.1(4) . . ?
C54 C55 C61 125.1(4) . . ?
N5 C55 C61 112.8(4) . . ?
N6 C61 C62 120.9(4) . . ?
N6 C61 C55 111.8(4) . . ?
C62 C61 C55 127.3(5) . . ?
C61 C62 C63 118.8(5) . . ?
C61 C62 H62A 120.6 . . ?
C63 C62 H62A 120.6 . . ?
C64 C63 C62 119.9(4) . . ?
C64 C63 C82 120.6(4) . . ?
C62 C63 C82 119.5(5) . . ?
C65 C64 C63 118.6(4) . . ?
C65 C64 H64A 120.7 . . ?
C63 C64 H64A 120.7 . . ?
N6 C65 C64 120.7(4) . . ?
N6 C65 C75 111.5(4) . . ?
C64 C65 C75 127.7(4) . . ?
N7 C71 C72 122.9(5) . . ?
N7 C71 H71A 118.5 . . ?
C72 C71 H71A 118.5 . . ?
C71 C72 C73 119.5(5) . . ?
C71 C72 H72A 120.3 . . ?
C73 C72 H72A 120.3 . . ?
C74 C73 C72 118.5(5) . . ?
C74 C73 H73A 120.8 . . ?
C72 C73 H73A 120.8 . . ?
C75 C74 C73 119.4(5) . . ?
C75 C74 H74A 120.3 . . ?
C73 C74 H74A 120.3 . . ?
N7 C75 C74 121.6(4) . . ?
N7 C75 C65 113.6(4) . . ?
C74 C75 C65 124.8(4) . . ?
N8 C81 C82 120.1(5) . . ?
N8 C81 H81A 120.0 . . ?
C82 C81 H81A 120.0 . . ?
C81 C82 C83 118.3(5) . . ?
C81 C82 C63 120.5(5) . . ?
C83 C82 C63 121.2(5) . . ?
C82 C83 C84 119.7(5) . . ?
C82 C83 H83A 120.1 . . ?
C84 C83 H83A 120.1 . . ?
C85 C84 C83 119.6(5) . . ?
C85 C84 H84A 120.2 . . ?
C83 C84 H84A 120.2 . . ?
N8 C85 C84 120.1(5) . . ?
N8 C85 H85A 120.0 . . ?
C84 C85 H85A 120.0 . . ?
O1 Fe2 Cl3 111.60(16) . . ?
O1 Fe2 Cl1 110.12(15) . . ?
Cl3 Fe2 Cl1 111.33(8) . . ?
O1 Fe2 Cl2 108.97(14) . . ?
Cl3 Fe2 Cl2 107.19(7) . . ?
Cl1 Fe2 Cl2 107.47(7) . . ?
Fe3 O1 Fe2 137.1(2) . . ?
O1 Fe3 Cl6 108.67(15) . . ?
O1 Fe3 Cl5 108.75(16) . . ?
Cl6 Fe3 Cl5 114.96(6) . . ?
O1 Fe3 Cl4 113.08(15) . . ?
Cl6 Fe3 Cl4 108.15(7) . . ?
Cl5 Fe3 Cl4 103.27(7) . . ?
O2 Fe4 Cl7 112.51(7) . . ?
O2 Fe4 Cl9 113.12(6) . . ?
Cl7 Fe4 Cl9 104.83(8) . . ?
O2 Fe4 Cl8 110.58(5) . . ?
Cl7 Fe4 Cl8 107.09(7) . . ?
Cl9 Fe4 Cl8 108.36(6) . . ?
Fe4 O2 Fe4 180.0 2_767 . ?
C92 C91 C96 120.0 . . ?
C92 C91 H91A 120.0 . . ?
C96 C91 H91A 120.0 . . ?
C91 C92 C93 120.0 . . ?
C91 C92 Cl10 119.92(16) . . ?
C93 C92 Cl10 120.01(16) . . ?
C92 C93 C94 120.0 . . ?
C92 C93 H93A 120.0 . . ?
C94 C93 H93A 120.0 . . ?
C95 C94 C93 120.0 . . ?
C95 C94 H94A 120.0 . . ?
C93 C94 H94A 120.0 . . ?
C94 C95 C96 120.0 . . ?
C94 C95 H95A 120.0 . . ?
C96 C95 H95A 120.0 . . ?
C95 C96 C91 120.0 . . ?
C95 C96 H96A 120.0 . . ?
C91 C96 H96A 120.0 . . ?

loop_
_geom_bond_atom_site_label_1
_geom_bond_atom_site_label_2
_geom_bond_distance
_geom_bond_site_symmetry_2
_geom_bond_publ_flag
Fe1 N6 1.870(4) . ?
Fe1 N2 1.876(4) . ?
Fe1 N3 1.961(4) . ?
Fe1 N1 1.965(4) . ?
Fe1 N5 1.968(4) . ?
Fe1 N7 1.977(4) . ?
N1 C11 1.333(6) . ?
N1 C15 1.367(6) . ?
N2 C25 1.344(6) . ?
N2 C21 1.350(6) . ?
N3 C31 1.335(6) . ?
N3 C35 1.369(6) . ?
N4 C41 1.329(6) . ?
N4 C45 1.337(7) . ?
N5 C51 1.347(6) . ?
N5 C55 1.372(6) . ?
N6 C61 1.342(6) . ?
N6 C65 1.354(6) . ?
N7 C71 1.339(6) . ?
N7 C75 1.361(6) . ?
N8 C85 1.331(7) . ?
N8 C81 1.347(6) . ?
N8 H8 0.79(6) . ?
C11 C12 1.374(7) . ?
C11 H11A 0.9500 . ?
C12 C13 1.376(8) . ?
C12 H12A 0.9500 . ?
C13 C14 1.387(8) . ?
C13 H13A 0.9500 . ?
C14 C15 1.361(7) . ?
C14 H14A 0.9500 . ?
C15 C21 1.472(7) . ?
C21 C22 1.378(6) . ?
C22 C23 1.400(7) . ?
C22 H22A 0.9500 . ?
C23 C24 1.388(7) . ?
C23 C42 1.487(7) . ?
C24 C25 1.385(6) . ?
C24 H24A 0.9500 . ?
C25 C35 1.463(7) . ?
C31 C32 1.372(8) . ?
C31 H31A 0.9500 . ?
C32 C33 1.382(8) . ?
C32 H32A 0.9500 . ?
C33 C34 1.359(8) . ?
C33 H33A 0.9500 . ?
C34 C35 1.377(7) . ?
C34 H34A 0.9500 . ?
C41 C42 1.387(7) . ?
C41 H41A 0.9500 . ?
C42 C43 1.386(8) . ?
C43 C44 1.389(7) . ?
C43 H43A 0.9500 . ?
C44 C45 1.377(8) . ?
C44 H44A 0.9500 . ?
C45 H45A 0.9500 . ?
C51 C52 1.371(8) . ?
C51 H51A 0.9500 . ?
C52 C53 1.375(8) . ?
C52 H52A 0.9500 . ?
C53 C54 1.398(7) . ?
C53 H53A 0.9500 . ?
C54 C55 1.369(7) . ?
C54 H54A 0.9500 . ?
C55 C61 1.465(7) . ?
C61 C62 1.385(6) . ?
C62 C63 1.394(7) . ?
C62 H62A 0.9500 . ?
C63 C64 1.391(7) . ?
C63 C82 1.486(6) . ?
C64 C65 1.389(6) . ?
C64 H64A 0.9500 . ?
C65 C75 1.467(7) . ?
C71 C72 1.359(8) . ?
C71 H71A 0.9500 . ?
C72 C73 1.386(7) . ?
C72 H72A 0.9500 . ?
C73 C74 1.381(8) . ?
C73 H73A 0.9500 . ?
C74 C75 1.378(7) . ?
C74 H74A 0.9500 . ?
C81 C82 1.380(7) . ?
C81 H81A 0.9500 . ?
C82 C83 1.385(7) . ?
C83 C84 1.392(7) . ?
C83 H83A 0.9500 . ?
C84 C85 1.358(8) . ?
C84 H84A 0.9500 . ?
C85 H85A 0.9500 . ?
Fe2 O1 1.789(4) . ?
Fe2 Cl3 2.1964(17) . ?
Fe2 Cl1 2.2031(18) . ?
Fe2 Cl2 2.2276(16) . ?
O1 Fe3 1.748(4) . ?
Fe3 Cl6 2.2157(16) . ?
Fe3 Cl5 2.2202(16) . ?
Fe3 Cl4 2.2278(17) . ?
Fe4 O2 1.7597(8) . ?
Fe4 Cl7 2.2032(18) . ?
Fe4 Cl9 2.2133(16) . ?
Fe4 Cl8 2.2366(16) . ?
C91 C92 1.3900 . ?
C91 C96 1.3900 . ?
C91 H91A 0.9500 . ?
C92 C93 1.3900 . ?
C92 Cl10 1.608(17) . ?
C93 C94 1.3900 . ?
C93 H93A 0.9500 . ?
C94 C95 1.3900 . ?
C94 H94A 0.9500 . ?
C95 C96 1.3900 . ?
C95 H95A 0.9500 . ?
C96 H96A 0.9500 . ?

loop_
_geom_hbond_atom_site_label_D
_geom_hbond_atom_site_label_H
_geom_hbond_atom_site_label_A
_geom_hbond_distance_DH
_geom_hbond_distance_HA
_geom_hbond_distance_DA
_geom_hbond_angle_DHA
_geom_hbond_site_symmetry_A
_geom_hbond_publ_flag
N8 H8 N4 0.79(6) 1.94(6) 2.731(7) 174(6) 1_665 yes

loop_
_geom_torsion_atom_site_label_1
_geom_torsion_atom_site_label_2
_geom_torsion_atom_site_label_3
_geom_torsion_atom_site_label_4
_geom_torsion
_geom_torsion_site_symmetry_1
_geom_torsion_site_symmetry_2
_geom_torsion_site_symmetry_3
_geom_torsion_site_symmetry_4
_geom_torsion_publ_flag
N3 Fe1 N2 C25 -3.0(4) . . . . ?
N1 Fe1 N2 C25 178.7(4) . . . . ?
N5 Fe1 N2 C25 -94.3(4) . . . . ?
N7 Fe1 N2 C25 86.0(4) . . . . ?
N3 Fe1 N2 C21 179.8(4) . . . . ?
N1 Fe1 N2 C21 1.4(4) . . . . ?
N5 Fe1 N2 C21 88.5(4) . . . . ?
N7 Fe1 N2 C21 -91.3(4) . . . . ?
N3 Fe1 N6 C61 -94.3(4) . . . . ?
N1 Fe1 N6 C61 84.6(4) . . . . ?
N5 Fe1 N6 C61 -2.7(3) . . . . ?
N7 Fe1 N6 C61 177.1(4) . . . . ?
N3 Fe1 N6 C65 85.7(4) . . . . ?
N1 Fe1 N6 C65 -95.4(4) . . . . ?
N5 Fe1 N6 C65 177.2(4) . . . . ?
N7 Fe1 N6 C65 -3.0(3) . . . . ?
C15 N1 C11 C12 0.7(8) . . . . ?
Fe1 N1 C11 C12 -174.1(5) . . . . ?
N1 C11 C12 C13 0.2(10) . . . . ?
C11 C12 C13 C14 -1.1(11) . . . . ?
C12 C13 C14 C15 1.1(11) . . . . ?
C13 C14 C15 N1 -0.2(9) . . . . ?
C13 C14 C15 C21 177.1(6) . . . . ?
C11 N1 C15 C14 -0.7(8) . . . . ?
Fe1 N1 C15 C14 174.7(4) . . . . ?
C11 N1 C15 C21 -178.3(4) . . . . ?
Fe1 N1 C15 C21 -2.8(5) . . . . ?
C25 N2 C21 C22 -1.2(7) . . . . ?
Fe1 N2 C21 C22 176.0(4) . . . . ?
C25 N2 C21 C15 179.5(4) . . . . ?
Fe1 N2 C21 C15 -3.3(5) . . . . ?
C14 C15 C21 N2 -173.6(5) . . . . ?
N1 C15 C21 N2 3.8(6) . . . . ?
C14 C15 C21 C22 7.2(9) . . . . ?
N1 C15 C21 C22 -175.4(5) . . . . ?
N2 C21 C22 C23 1.3(7) . . . . ?
C15 C21 C22 C23 -179.6(5) . . . . ?
C21 C22 C23 C24 -1.0(7) . . . . ?
C21 C22 C23 C42 179.8(5) . . . . ?
C22 C23 C24 C25 0.6(7) . . . . ?
C42 C23 C24 C25 179.8(5) . . . . ?
C21 N2 C25 C24 0.8(7) . . . . ?
Fe1 N2 C25 C24 -176.4(4) . . . . ?
C21 N2 C25 C35 178.4(4) . . . . ?
Fe1 N2 C25 C35 1.2(5) . . . . ?
C23 C24 C25 N2 -0.5(7) . . . . ?
C23 C24 C25 C35 -177.6(5) . . . . ?
C35 N3 C31 C32 1.7(8) . . . . ?
Fe1 N3 C31 C32 -173.1(4) . . . . ?
N3 C31 C32 C33 0.4(9) . . . . ?
C31 C32 C33 C34 -3.0(9) . . . . ?
C32 C33 C34 C35 3.6(9) . . . . ?
C31 N3 C35 C34 -1.1(7) . . . . ?
Fe1 N3 C35 C34 174.4(4) . . . . ?
C31 N3 C35 C25 179.8(4) . . . . ?
Fe1 N3 C35 C25 -4.8(5) . . . . ?
C33 C34 C35 N3 -1.5(8) . . . . ?
C33 C34 C35 C25 177.5(5) . . . . ?
N2 C25 C35 N3 2.4(6) . . . . ?
C24 C25 C35 N3 179.8(5) . . . . ?
N2 C25 C35 C34 -176.7(5) . . . . ?
C24 C25 C35 C34 0.7(9) . . . . ?
C45 N4 C41 C42 -1.4(8) . . . . ?
N4 C41 C42 C43 -1.3(8) . . . . ?
N4 C41 C42 C23 -179.9(5) . . . . ?
C24 C23 C42 C43 -33.5(7) . . . . ?
C22 C23 C42 C43 145.7(5) . . . . ?
C24 C23 C42 C41 145.1(5) . . . . ?
C22 C23 C42 C41 -35.7(7) . . . . ?
C41 C42 C43 C44 2.4(8) . . . . ?
C23 C42 C43 C44 -178.9(5) . . . . ?
C42 C43 C44 C45 -1.0(9) . . . . ?
C41 N4 C45 C44 2.9(8) . . . . ?
C43 C44 C45 N4 -1.7(9) . . . . ?
C55 N5 C51 C52 -0.1(8) . . . . ?
Fe1 N5 C51 C52 -173.8(4) . . . . ?
N5 C51 C52 C53 0.0(9) . . . . ?
C51 C52 C53 C54 0.0(9) . . . . ?
C52 C53 C54 C55 0.0(8) . . . . ?
C53 C54 C55 N5 -0.1(8) . . . . ?
C53 C54 C55 C61 -179.2(5) . . . . ?
C51 N5 C55 C54 0.1(7) . . . . ?
Fe1 N5 C55 C54 174.6(4) . . . . ?
C51 N5 C55 C61 179.3(4) . . . . ?
Fe1 N5 C55 C61 -6.1(5) . . . . ?
C65 N6 C61 C62 0.1(7) . . . . ?
Fe1 N6 C61 C62 -179.9(4) . . . . ?
C65 N6 C61 C55 -179.9(4) . . . . ?
Fe1 N6 C61 C55 0.1(5) . . . . ?
C54 C55 C61 N6 -176.8(5) . . . . ?
N5 C55 C61 N6 4.0(6) . . . . ?
C54 C55 C61 C62 3.3(8) . . . . ?
N5 C55 C61 C62 -176.0(5) . . . . ?
N6 C61 C62 C63 -1.4(7) . . . . ?
C55 C61 C62 C63 178.5(5) . . . . ?
C61 C62 C63 C64 2.3(7) . . . . ?
C61 C62 C63 C82 -178.3(4) . . . . ?
C62 C63 C64 C65 -1.8(7) . . . . ?
C82 C63 C64 C65 178.8(4) . . . . ?
C61 N6 C65 C64 0.4(7) . . . . ?
Fe1 N6 C65 C64 -179.6(4) . . . . ?
C61 N6 C65 C75 -176.8(4) . . . . ?
Fe1 N6 C65 C75 3.3(5) . . . . ?
C63 C64 C65 N6 0.5(7) . . . . ?
C63 C64 C65 C75 177.1(5) . . . . ?
C75 N7 C71 C72 -1.6(7) . . . . ?
Fe1 N7 C71 C72 -179.8(4) . . . . ?
N7 C71 C72 C73 1.2(8) . . . . ?
C71 C72 C73 C74 0.0(8) . . . . ?
C72 C73 C74 C75 -0.7(8) . . . . ?
C71 N7 C75 C74 0.9(7) . . . . ?
Fe1 N7 C75 C74 179.3(4) . . . . ?
C71 N7 C75 C65 -179.2(4) . . . . ?
Fe1 N7 C75 C65 -0.7(5) . . . . ?
C73 C74 C75 N7 0.3(8) . . . . ?
C73 C74 C75 C65 -179.7(5) . . . . ?
N6 C65 C75 N7 -1.5(6) . . . . ?
C64 C65 C75 N7 -178.4(5) . . . . ?
N6 C65 C75 C74 178.5(5) . . . . ?
C64 C65 C75 C74 1.6(8) . . . . ?
C85 N8 C81 C82 -0.1(8) . . . . ?
N8 C81 C82 C83 0.4(8) . . . . ?
N8 C81 C82 C63 180.0(5) . . . . ?
C64 C63 C82 C81 -30.8(7) . . . . ?
C62 C63 C82 C81 149.8(5) . . . . ?
C64 C63 C82 C83 148.7(5) . . . . ?
C62 C63 C82 C83 -30.7(7) . . . . ?
C81 C82 C83 C84 -0.6(8) . . . . ?
C63 C82 C83 C84 179.8(5) . . . . ?
C82 C83 C84 C85 0.5(9) . . . . ?
C81 N8 C85 C84 0.0(8) . . . . ?
C83 C84 C85 N8 -0.2(9) . . . . ?
Cl3 Fe2 O1 Fe3 -93.0(4) . . . . ?
Cl1 Fe2 O1 Fe3 142.8(3) . . . . ?
Cl2 Fe2 O1 Fe3 25.1(4) . . . . ?
Fe2 O1 Fe3 Cl6 42.1(4) . . . . ?
Fe2 O1 Fe3 Cl5 -83.7(4) . . . . ?
Fe2 O1 Fe3 Cl4 162.2(3) . . . . ?
C96 C91 C92 C93 0.0 . . . . ?
C96 C91 C92 Cl10 -177.0(16) . . . . ?
C91 C92 C93 C94 0.0 . . . . ?
Cl10 C92 C93 C94 177.0(16) . . . . ?
C92 C93 C94 C95 0.0 . . . . ?
C93 C94 C95 C96 0.0 . . . . ?
C94 C95 C96 C91 0.0 . . . . ?
C92 C91 C96 C95 0.0 . . . . ?
